data_1558863
loop_
_publ_author_name
'Somsri, Supattra'
'Kuwamura, Naoto'
'Kojima, Tatsuhiro'
'Yoshinari, Nobuto'
'Konno, Takumi'

_publ_section_title
;
 Self-assembly of Cyclic Hexamers of \g-Cyclodextrin in a
 Metallosupramolecular Framework with D-Penicillamine
;
_journal_name_full 'Chemical Science'
_journal_paper_doi 10.1039/D0SC03925J
_journal_year 2020
_chemical_absolute_configuration rmad
_chemical_formula_sum 'C30 H54 Au3 Co2 N6 Na3.33 O45 S6'
_chemical_formula_weight 2196.54
_space_group_crystal_system cubic
_space_group_IT_number 199
_space_group_name_Hall 'I 2b 2c 3'
_space_group_name_H-M_alt 'I 21 3'
_atom_sites_solution_hydrogens geom
_audit_creation_method SHELXL-2018/3
_audit_update_record
;
2020-05-29 deposited with the CCDC.	2020-08-17 downloaded from the CCDC.
;
_cell_angle_alpha 90
_cell_angle_beta 90
_cell_angle_gamma 90
_cell_formula_units_Z 12
_cell_length_a 41.171(5)
_cell_length_b 41.171(5)
_cell_length_c 41.171(5)
_cell_measurement_reflns_used 176811
_cell_measurement_temperature 100(2)
_cell_measurement_theta_max 29.857
_cell_measurement_theta_min 1.201
_cell_volume 69787(15)
_computing_cell_refinement HKL3000
_computing_data_collection '<i>PAL BL2D-SMDC Program</i>(Shin et.al, 2016)'
_computing_data_reduction HKL3000
_computing_molecular_graphics Mercury
_computing_publication_material WinGX
_computing_structure_refinement 'SHELXL-2018/3 (Sheldrick, 2018)'
_computing_structure_solution 'SHELXS-2014 (Sheldrick, 2014)'
_diffrn_ambient_temperature 100(2)
_diffrn_measured_fraction_theta_full 0.631
_diffrn_measured_fraction_theta_max 0.414
_diffrn_measurement_device_type 'Rayonix MX225HS CCD area detector'
_diffrn_measurement_method 'omega scan'
_diffrn_radiation_monochromator 'Si(111) double crystal monochromator'
_diffrn_radiation_type synchrotron
_diffrn_reflns_av_R_equivalents 0.1610
_diffrn_reflns_av_unetI/netI 0.1398
_diffrn_reflns_Laue_measured_fraction_full 0.631
_diffrn_reflns_Laue_measured_fraction_max 0.414
_diffrn_reflns_limit_h_max 57
_diffrn_reflns_limit_h_min -48
_diffrn_reflns_limit_k_max 57
_diffrn_reflns_limit_k_min -48
_diffrn_reflns_limit_l_max 47
_diffrn_reflns_limit_l_min -47
_diffrn_reflns_number 176811
_diffrn_reflns_point_group_measured_fraction_full 0.584
_diffrn_reflns_point_group_measured_fraction_max 0.371
_diffrn_reflns_theta_full 25.000
_diffrn_reflns_theta_max 29.857
_diffrn_reflns_theta_min 1.201
_diffrn_source 'PLSII 2D bending magnet'
_exptl_absorpt_coefficient_mu 1.363
_exptl_absorpt_correction_type none
_exptl_absorpt_process_details none
_exptl_crystal_colour purple
_exptl_crystal_density_diffrn 0.627
_exptl_crystal_description 'truncated hexagonal pyramid'
_exptl_crystal_F_000 12716
_exptl_crystal_recrystallization_method 'Re-crystallisation from solvent: water'
_exptl_crystal_size_max 0.140
_exptl_crystal_size_mid 0.120
_exptl_crystal_size_min 0.040
_refine_diff_density_max 2.494
_refine_diff_density_min -0.887
_refine_diff_density_rms 0.242
_refine_ls_abs_structure_details
;
 Flack x determined using 2885 quotients [(I+)-(I-)]/[(I+)+(I-)]
 (Parsons, Flack and Wagner, Acta Cryst. B69 (2013) 249-259).
;
_refine_ls_abs_structure_Flack 0.116(6)
_refine_ls_extinction_method none
_refine_ls_goodness_of_fit_ref 0.885
_refine_ls_hydrogen_treatment constr
_refine_ls_matrix_type full
_refine_ls_number_parameters 407
_refine_ls_number_reflns 19675
_refine_ls_number_restraints 108
_refine_ls_restrained_S_all 0.885
_refine_ls_R_factor_all 0.1915
_refine_ls_R_factor_gt 0.0970
_refine_ls_shift/su_max 0.001
_refine_ls_shift/su_mean 0.000
_refine_ls_structure_factor_coef Fsqd
_refine_ls_weighting_details 'w=1/[\s^2^(Fo^2^)+(0.2000P)^2^] where P=(Fo^2^+2Fc^2^)/3'
_refine_ls_weighting_scheme calc
_refine_ls_wR_factor_gt 0.2577
_refine_ls_wR_factor_ref 0.3054
_reflns_Friedel_coverage 0.733
_reflns_Friedel_fraction_full 0.534
_reflns_Friedel_fraction_max 0.325
_reflns_number_gt 7948
_reflns_number_total 19675
_reflns_threshold_expression 'I > 2\s(I)'
_cod_data_source_file d0sc03925j2.cif
_cod_data_source_block 2D
_cod_original_cell_volume 69787(24)
_cod_database_code 1558863
_shelx_shelxl_version_number 2018/3
_shelx_space_group_comment
;
The symmetry employed for this shelxl refinement is uniquely defined
by the following loop, which should always be used as a source of
symmetry information in preference to the above space-group names.
They are only intended as comments.
;
_shelx_estimated_absorpt_t_min 0.832
_shelx_estimated_absorpt_t_max 0.947

loop_
_space_group_symop_operation_xyz
'x, y, z'
'-x+1/2, -y, z+1/2'
'-x, y+1/2, -z+1/2'
'x+1/2, -y+1/2, -z'
'z, x, y'
'z+1/2, -x+1/2, -y'
'-z+1/2, -x, y+1/2'
'-z, x+1/2, -y+1/2'
'y, z, x'
'-y, z+1/2, -x+1/2'
'y+1/2, -z+1/2, -x'
'-y+1/2, -z, x+1/2'
'x+1/2, y+1/2, z+1/2'
'-x+1, -y+1/2, z+1'
'-x+1/2, y+1, -z+1'
'x+1, -y+1, -z+1/2'
'z+1/2, x+1/2, y+1/2'
'z+1, -x+1, -y+1/2'
'-z+1, -x+1/2, y+1'
'-z+1/2, x+1, -y+1'
'y+1/2, z+1/2, x+1/2'
'-y+1/2, z+1, -x+1'
'y+1, -z+1, -x+1/2'
'-y+1, -z+1/2, x+1'

loop_
_atom_site_label
_atom_site_type_symbol
_atom_site_fract_x
_atom_site_fract_y
_atom_site_fract_z
_atom_site_U_iso_or_equiv
_atom_site_adp_type
_atom_site_occupancy
_atom_site_site_symmetry_order
_atom_site_calc_flag
_atom_site_refinement_flags_posn
_atom_site_refinement_flags_adp
_atom_site_refinement_flags_occupancy
_atom_site_disorder_assembly
_atom_site_disorder_group
C1 C 0.1978(5) -0.0662(6) 0.7170(9) 0.106(10) Uani 1 1 d . . . . .
C2 C 0.2081(5) -0.0964(5) 0.6969(5) 0.069(6) Uani 1 1 d . . . . .
H2 H 0.206691 -0.091077 0.673183 0.083 Uiso 1 1 calc R U . . .
C3 C 0.1875(6) -0.1286(10) 0.7041(11) 0.119(14) Uani 1 1 d . . . . .
C4 C 0.1653(6) -0.0515(6) 0.7001(8) 0.111(9) Uani 1 1 d . . . . .
H4A H 0.169418 -0.047713 0.676947 0.167 Uiso 1 1 calc R U . . .
H4B H 0.147369 -0.066906 0.702567 0.167 Uiso 1 1 calc R U . . .
H4C H 0.159549 -0.030869 0.710559 0.167 Uiso 1 1 calc R U . . .
C5 C 0.1939(6) -0.0729(6) 0.7530(6) 0.095(8) Uani 1 1 d . . . . .
H5A H 0.187392 -0.052845 0.764139 0.143 Uiso 1 1 calc R U . . .
H5B H 0.177206 -0.089517 0.756243 0.143 Uiso 1 1 calc R U . . .
H5C H 0.214593 -0.080524 0.761922 0.143 Uiso 1 1 calc R U . . .
C6 C 0.3211(5) -0.0971(5) 0.7561(6) 0.070(6) Uani 1 1 d . . . . .
C7 C 0.3160(5) -0.1184(5) 0.7294(5) 0.067(6) Uani 1 1 d . . . . .
H7 H 0.295652 -0.130600 0.734553 0.081 Uiso 1 1 calc R U . . .
C8 C 0.3420(7) -0.1440(6) 0.7255(6) 0.077(7) Uani 1 1 d . . . . .
C9 C 0.3509(5) -0.0779(5) 0.7549(6) 0.081(7) Uani 1 1 d . . . . .
H9A H 0.352276 -0.064135 0.774283 0.121 Uiso 1 1 calc R U . . .
H9B H 0.369740 -0.092531 0.754293 0.121 Uiso 1 1 calc R U . . .
H9C H 0.350826 -0.064287 0.735440 0.121 Uiso 1 1 calc R U . . .
C10 C 0.3197(7) -0.1165(8) 0.7869(6) 0.111(9) Uani 1 1 d . . . . .
H10A H 0.323151 -0.102107 0.805533 0.167 Uiso 1 1 calc R U . . .
H10B H 0.298338 -0.126899 0.788783 0.167 Uiso 1 1 calc R U . . .
H10C H 0.336624 -0.133236 0.786549 0.167 Uiso 1 1 calc R U . . .
C11 C 0.3023(6) -0.0169(6) 0.6482(7) 0.089(7) Uani 1 1 d . . . . .
C12 C 0.2957(6) -0.0540(5) 0.6357(6) 0.081(7) Uani 1 1 d . . . . .
H12 H 0.315378 -0.067360 0.640572 0.097 Uiso 1 1 calc R U . . .
C13 C 0.2905(7) -0.0538(6) 0.5996(6) 0.074(6) Uani 1 1 d . . . . .
C14 C 0.2735(6) 0.0060(5) 0.6438(5) 0.086(7) Uani 1 1 d . . . . .
H14A H 0.253854 -0.004243 0.652433 0.129 Uiso 1 1 calc R U . . .
H14B H 0.277729 0.026276 0.655514 0.129 Uiso 1 1 calc R U . . .
H14C H 0.270562 0.010650 0.620653 0.129 Uiso 1 1 calc R U . . .
C15 C 0.3308(7) -0.0040(5) 0.6365(5) 0.091(8) Uani 1 1 d . . . . .
H15A H 0.348515 -0.019636 0.639873 0.136 Uiso 1 1 calc R U . . .
H15B H 0.328594 0.000515 0.613265 0.136 Uiso 1 1 calc R U . . .
H15C H 0.335761 0.016142 0.648127 0.136 Uiso 1 1 calc R U . . .
Au1 Au 0.23220(4) 0.000000 0.750000 0.1008(5) Uani 1 2 d S T P . .
Au2 Au 0.29526(3) 0.02103(3) 0.72051(3) 0.0953(4) Uani 1 1 d . . . . .
Co1 Co 0.27409(8) -0.06791(8) 0.70213(8) 0.0775(9) Uani 1 1 d . . . . .
N1 N 0.2421(4) -0.1048(4) 0.7052(5) 0.077(5) Uani 1 1 d . . . . .
H1A H 0.248781 -0.121003 0.691764 0.092 Uiso 1 1 calc R U . . .
H1B H 0.242471 -0.112682 0.725847 0.092 Uiso 1 1 calc R U . . .
N2 N 0.3085(4) -0.0995(4) 0.6993(4) 0.067(5) Uani 1 1 d . . . . .
H2A H 0.303373 -0.113799 0.683242 0.080 Uiso 1 1 calc R U . . .
H2B H 0.326942 -0.088971 0.693010 0.080 Uiso 1 1 calc R U . . .
N3 N 0.2683(5) -0.0677(4) 0.6526(5) 0.088(6) Uani 1 1 d . . . . .
H3A H 0.265201 -0.088460 0.645659 0.106 Uiso 1 1 calc R U . . .
H3B H 0.250161 -0.056124 0.647551 0.106 Uiso 1 1 calc R U . . .
Na1 Na 0.2567(3) -0.2433(3) 0.7433(3) 0.119(6) Uani 1 3 d S TU P . .
Na2 Na 0.1782(6) -0.2043(5) 0.7222(7) 0.319(16) Uani 1 1 d D U . . .
Na3 Na 0.3938(2) -0.1062(2) 0.6062(2) 0.087(4) Uani 1 3 d S T P . .
O1 O 0.1922(6) -0.1476(5) 0.7221(6) 0.118(9) Uani 1 1 d D . . . .
O2 O 0.1617(5) -0.1241(4) 0.6814(5) 0.112(6) Uani 1 1 d . . . . .
O3 O 0.3408(4) -0.1691(4) 0.7404(4) 0.081(4) Uani 1 1 d . . . . .
O4 O 0.3664(4) -0.1373(4) 0.7070(4) 0.084(4) Uani 1 1 d . . . . .
O5 O 0.3129(5) -0.0467(4) 0.5813(4) 0.088(5) Uani 1 1 d . . . . .
O6 O 0.2626(5) -0.0573(4) 0.5894(4) 0.094(5) Uani 1 1 d . . . . .
O1W O 0.3715(4) -0.0895(4) 0.6579(3) 0.083(4) Uani 1 1 d . U . . .
O2W O 0.3804(4) -0.0535(4) 0.5830(5) 0.107(6) Uani 1 1 d . U . . .
O3W O 0.1502(10) -0.1948(10) 0.6730(9) 0.29(2) Uani 1 1 d D U . . .
O4W O 0.1289(11) -0.1954(15) 0.7501(16) 0.42(3) Uani 1 1 d D U . . .
O5W O 0.1632(16) -0.2600(10) 0.7123(15) 0.41(3) Uani 1 1 d D U . . .
O6W O 0.2253(6) -0.2908(5) 0.7272(7) 0.154(8) Uani 1 1 d . U . . .
O7W O 0.3026(4) -0.2671(4) 0.7145(5) 0.108(5) Uani 1 1 d . U . . .
O8W O 0.2398(5) -0.1501(5) 0.7655(5) 0.121(6) Uani 1 1 d . U . . .
O9W O 0.2041(5) -0.0490(5) 0.6208(5) 0.120(6) Uani 1 1 d . U . . .
O10W O 0.1543(5) -0.0935(6) 0.6238(7) 0.159(10) Uani 1 1 d . U . . .
O11W O 0.3837(8) 0.000000 0.750000 0.184(16) Uani 1 2 d S TU P . .
O12W O 0.1815(9) 0.0096(7) 0.6231(7) 0.194(12) Uani 1 1 d . U . . .
O13W O 0.4252(6) -0.0212(6) 0.6111(6) 0.159(9) Uiso 1 1 d . . . . .
O14W O 0.3256(7) -0.0898(7) 0.5359(7) 0.174(10) Uiso 1 1 d . . . . .
O15W O 0.2257(7) -0.1323(7) 0.8276(7) 0.180(10) Uiso 1 1 d . . . . .
O16W O 0.117(2) 0.021(2) 0.716(2) 0.25(3) Uiso 0.5 1 d . . P A -1
O17W O 0.090(3) -0.019(3) 0.777(3) 0.30(5) Uiso 0.5 1 d . . P B -1
S1 S 0.23031(14) -0.03538(15) 0.70736(16) 0.0802(17) Uani 1 1 d . . . . .
S2 S 0.28342(14) -0.06979(15) 0.75615(15) 0.0763(16) Uani 1 1 d . . . . .
S3 S 0.30851(14) -0.02602(14) 0.69398(14) 0.0736(15) Uani 1 1 d . . . . .

loop_
_atom_site_aniso_label
_atom_site_aniso_U_11
_atom_site_aniso_U_22
_atom_site_aniso_U_33
_atom_site_aniso_U_23
_atom_site_aniso_U_13
_atom_site_aniso_U_12
C1 0.041(13) 0.091(18) 0.19(3) -0.04(2) -0.029(16) -0.002(12)
C2 0.061(14) 0.083(15) 0.063(13) 0.001(11) -0.006(11) 0.007(12)
C3 0.033(14) 0.14(3) 0.18(4) -0.09(3) 0.02(2) -0.040(18)
C4 0.094(19) 0.081(17) 0.16(3) 0.018(18) 0.002(19) 0.006(15)
C5 0.11(2) 0.095(18) 0.084(18) -0.024(15) 0.030(15) -0.030(15)
C6 0.068(14) 0.061(13) 0.080(16) 0.004(13) -0.017(12) 0.002(11)
C7 0.071(14) 0.069(14) 0.061(14) -0.012(12) 0.017(11) 0.010(12)
C8 0.10(2) 0.072(17) 0.056(14) 0.004(13) 0.009(14) -0.031(15)
C9 0.081(15) 0.065(14) 0.097(17) 0.010(13) -0.011(14) -0.007(13)
C10 0.090(19) 0.15(3) 0.09(2) -0.009(19) 0.024(15) -0.008(18)
C11 0.091(18) 0.067(16) 0.109(19) 0.003(14) 0.012(15) 0.003(15)
C12 0.082(16) 0.055(13) 0.106(19) 0.000(12) -0.036(15) 0.002(12)
C13 0.078(18) 0.085(17) 0.059(15) -0.025(13) 0.005(15) -0.005(14)
C14 0.13(2) 0.063(14) 0.068(14) 0.016(11) -0.036(14) 0.009(14)
C15 0.17(3) 0.044(13) 0.062(14) -0.013(11) -0.012(16) -0.018(16)
Au1 0.0887(10) 0.0979(11) 0.1160(12) -0.0132(9) 0.000 0.000
Au2 0.0921(7) 0.0944(8) 0.0993(8) -0.0058(6) -0.0025(6) -0.0001(6)
Co1 0.0718(19) 0.080(2) 0.081(2) -0.0088(17) 0.0012(17) -0.0040(16)
N1 0.078(13) 0.074(11) 0.079(12) -0.013(10) 0.016(10) -0.026(10)
N2 0.084(12) 0.062(10) 0.054(11) -0.006(9) 0.016(9) -0.006(9)
N3 0.081(13) 0.065(12) 0.118(16) 0.030(11) 0.011(12) -0.018(10)
Na1 0.119(6) 0.119(6) 0.119(6) 0.017(6) 0.017(6) -0.017(6)
Na2 0.21(2) 0.24(2) 0.51(4) 0.15(3) 0.12(3) -0.018(18)
Na3 0.087(4) 0.087(4) 0.087(4) 0.009(5) 0.009(5) -0.009(5)
O1 0.15(2) 0.079(14) 0.125(18) 0.002(12) 0.033(14) -0.016(13)
O2 0.131(17) 0.090(12) 0.116(14) -0.037(11) 0.001(13) -0.053(11)
O3 0.081(10) 0.072(10) 0.091(12) -0.001(9) 0.003(9) -0.003(9)
O4 0.092(12) 0.088(11) 0.071(10) 0.006(9) -0.022(10) 0.003(9)
O5 0.109(14) 0.080(11) 0.074(11) -0.017(9) -0.012(11) 0.010(10)
O6 0.109(15) 0.102(13) 0.071(10) 0.000(9) -0.021(10) -0.007(10)
O1W 0.085(10) 0.094(11) 0.070(9) 0.013(8) 0.007(8) -0.025(9)
O2W 0.109(13) 0.089(12) 0.124(14) -0.025(10) 0.037(11) -0.035(10)
O3W 0.32(4) 0.23(3) 0.32(4) 0.13(3) -0.01(4) -0.10(3)
O4W 0.30(4) 0.46(6) 0.49(6) 0.27(5) 0.25(4) 0.10(4)
O5W 0.47(6) 0.26(4) 0.50(6) 0.03(4) 0.05(5) -0.22(4)
O6W 0.150(17) 0.118(15) 0.19(2) -0.029(15) 0.012(16) -0.049(14)
O7W 0.100(12) 0.096(11) 0.128(14) 0.031(10) -0.005(11) -0.019(10)
O8W 0.126(15) 0.113(13) 0.123(15) 0.009(12) 0.041(12) 0.000(12)
O9W 0.111(14) 0.106(13) 0.144(16) -0.020(12) -0.050(13) 0.007(11)
O10W 0.100(14) 0.17(2) 0.21(2) -0.084(18) -0.066(16) 0.052(14)
O11W 0.12(2) 0.16(3) 0.27(5) 0.05(3) 0.000 0.000
O12W 0.26(3) 0.15(2) 0.17(2) 0.024(18) 0.03(2) -0.03(2)
S1 0.069(4) 0.083(4) 0.089(4) -0.010(3) -0.004(3) 0.005(3)
S2 0.073(4) 0.083(4) 0.072(4) -0.011(3) 0.004(3) 0.000(3)
S3 0.073(4) 0.071(4) 0.076(4) 0.000(3) 0.000(3) -0.004(3)

loop_
_atom_type_symbol
_atom_type_description
_atom_type_scat_dispersion_real
_atom_type_scat_dispersion_imag
_atom_type_scat_source
C C 0.0019 0.0011 'International Tables Vol C Tables 4.2.6.8 and 6.1.1.4'
H H 0.0000 0.0000 'International Tables Vol C Tables 4.2.6.8 and 6.1.1.4'
Au Au -0.9196 6.9062 'International Tables Vol C Tables 4.2.6.8 and 6.1.1.4'
Co Co 0.3293 0.7388 'International Tables Vol C Tables 4.2.6.8 and 6.1.1.4'
N N 0.0040 0.0023 'International Tables Vol C Tables 4.2.6.8 and 6.1.1.4'
Na Na 0.0268 0.0181 'International Tables Vol C Tables 4.2.6.8 and 6.1.1.4'
O O 0.0074 0.0043 'International Tables Vol C Tables 4.2.6.8 and 6.1.1.4'
S S 0.0966 0.0911 'International Tables Vol C Tables 4.2.6.8 and 6.1.1.4'

loop_
_geom_angle_atom_site_label_1
_geom_angle_atom_site_label_2
_geom_angle_atom_site_label_3
_geom_angle
_geom_angle_site_symmetry_1
_geom_angle_site_symmetry_3
_geom_angle_publ_flag
C5 C1 C2 114(2) . . ?
C5 C1 C4 114(2) . . ?
C2 C1 C4 107(2) . . ?
C5 C1 S1 113.7(17) . . ?
C2 C1 S1 103.4(18) . . ?
C4 C1 S1 104.1(19) . . ?
N1 C2 C1 108.8(17) . . ?
N1 C2 C3 105(2) . . ?
C1 C2 C3 115(2) . . ?
N1 C2 H2 109.3 . . ?
C1 C2 H2 109.3 . . ?
C3 C2 H2 109.3 . . ?
O1 C3 O2 132(3) . . ?
O1 C3 C2 129(3) . . ?
O2 C3 C2 99(3) . . ?
C1 C4 H4A 109.5 . . ?
C1 C4 H4B 109.5 . . ?
H4A C4 H4B 109.5 . . ?
C1 C4 H4C 109.5 . . ?
H4A C4 H4C 109.5 . . ?
H4B C4 H4C 109.5 . . ?
C1 C5 H5A 109.5 . . ?
C1 C5 H5B 109.5 . . ?
H5A C5 H5B 109.5 . . ?
C1 C5 H5C 109.5 . . ?
H5A C5 H5C 109.5 . . ?
H5B C5 H5C 109.5 . . ?
C7 C6 C9 115(2) . . ?
C7 C6 C10 109(2) . . ?
C9 C6 C10 110(2) . . ?
C7 C6 S2 104.1(15) . . ?
C9 C6 S2 111.3(15) . . ?
C10 C6 S2 106.3(17) . . ?
C6 C7 N2 110.5(17) . . ?
C6 C7 C8 113.9(19) . . ?
N2 C7 C8 115.0(16) . . ?
C6 C7 H7 105.4 . . ?
N2 C7 H7 105.4 . . ?
C8 C7 H7 105.4 . . ?
O3 C8 O4 121(3) . . ?
O3 C8 C7 121(2) . . ?
O4 C8 C7 118(2) . . ?
C6 C9 H9A 109.5 . . ?
C6 C9 H9B 109.5 . . ?
H9A C9 H9B 109.5 . . ?
C6 C9 H9C 109.5 . . ?
H9A C9 H9C 109.5 . . ?
H9B C9 H9C 109.5 . . ?
C6 C10 H10A 109.5 . . ?
C6 C10 H10B 109.5 . . ?
H10A C10 H10B 109.5 . . ?
C6 C10 H10C 109.5 . . ?
H10A C10 H10C 109.5 . . ?
H10B C10 H10C 109.5 . . ?
C15 C11 C14 113(2) . . ?
C15 C11 C12 113(2) . . ?
C14 C11 C12 114(2) . . ?
C15 C11 S3 107.4(19) . . ?
C14 C11 S3 109.7(17) . . ?
C12 C11 S3 98.5(15) . . ?
N3 C12 C13 112(2) . . ?
N3 C12 C11 110(2) . . ?
C13 C12 C11 109.3(19) . . ?
N3 C12 H12 108.6 . . ?
C13 C12 H12 108.6 . . ?
C11 C12 H12 108.6 . . ?
O5 C13 O6 121(2) . . ?
O5 C13 C12 120(2) . . ?
O6 C13 C12 118(2) . . ?
C11 C14 H14A 109.5 . . ?
C11 C14 H14B 109.5 . . ?
H14A C14 H14B 109.5 . . ?
C11 C14 H14C 109.5 . . ?
H14A C14 H14C 109.5 . . ?
H14B C14 H14C 109.5 . . ?
C11 C15 H15A 109.5 . . ?
C11 C15 H15B 109.5 . . ?
H15A C15 H15B 109.5 . . ?
C11 C15 H15C 109.5 . . ?
H15A C15 H15C 109.5 . . ?
H15B C15 H15C 109.5 . . ?
S1 Au1 S1 176.1(3) 16_446 . ?
S1 Au1 Au2 84.40(16) 16_446 16_446 ?
S1 Au1 Au2 99.03(16) . 16_446 ?
S1 Au1 Au2 99.03(16) 16_446 . ?
S1 Au1 Au2 84.40(16) . . ?
Au2 Au1 Au2 59.75(5) 16_446 . ?
S2 Au2 S3 176.0(2) 16_446 . ?
S2 Au2 Au2 99.69(16) 16_446 16_446 ?
S3 Au2 Au2 84.09(15) . 16_446 ?
S2 Au2 Au1 84.17(15) 16_446 . ?
S3 Au2 Au1 98.94(15) . . ?
Au2 Au2 Au1 60.12(3) 16_446 . ?
N2 Co1 N1 88.7(7) . . ?
N2 Co1 N3 91.6(7) . . ?
N1 Co1 N3 89.4(7) . . ?
N2 Co1 S1 173.8(5) . . ?
N1 Co1 S1 85.3(6) . . ?
N3 Co1 S1 90.0(6) . . ?
N2 Co1 S3 92.5(5) . . ?
N1 Co1 S3 174.8(6) . . ?
N3 Co1 S3 85.5(5) . . ?
S1 Co1 S3 93.6(2) . . ?
N2 Co1 S2 85.0(5) . . ?
N1 Co1 S2 91.4(6) . . ?
N3 Co1 S2 176.4(6) . . ?
S1 Co1 S2 93.6(3) . . ?
S3 Co1 S2 93.8(2) . . ?
C2 N1 Co1 115.3(14) . . ?
C2 N1 H1A 108.5 . . ?
Co1 N1 H1A 108.5 . . ?
C2 N1 H1B 108.5 . . ?
Co1 N1 H1B 108.5 . . ?
H1A N1 H1B 107.5 . . ?
C7 N2 Co1 116.9(12) . . ?
C7 N2 H2A 108.1 . . ?
Co1 N2 H2A 108.1 . . ?
C7 N2 H2B 108.1 . . ?
Co1 N2 H2B 108.1 . . ?
H2A N2 H2B 107.3 . . ?
C12 N3 Co1 113.0(15) . . ?
C12 N3 H3A 109.0 . . ?
Co1 N3 H3A 109.0 . . ?
C12 N3 H3B 109.0 . . ?
Co1 N3 H3B 109.0 . . ?
H3A N3 H3B 107.8 . . ?
O6W Na1 O6W 86.4(11) . 8_645 ?
O6W Na1 O6W 86.4(11) . 11_556 ?
O6W Na1 O6W 86.4(11) 8_645 11_556 ?
O6W Na1 O7W 87.5(7) . . ?
O6W Na1 O7W 88.0(7) 8_645 . ?
O6W Na1 O7W 172.0(11) 11_556 . ?
O6W Na1 O7W 172.0(11) . 8_645 ?
O6W Na1 O7W 87.5(7) 8_645 8_645 ?
O6W Na1 O7W 88.0(7) 11_556 8_645 ?
O7W Na1 O7W 97.5(7) . 8_645 ?
O6W Na1 O7W 88.0(7) . 11_556 ?
O6W Na1 O7W 172.0(11) 8_645 11_556 ?
O6W Na1 O7W 87.5(7) 11_556 11_556 ?
O7W Na1 O7W 97.5(7) . 11_556 ?
O7W Na1 O7W 97.5(7) 8_645 11_556 ?
O6W Na1 Na2 130.9(9) . 11_556 ?
O6W Na1 Na2 46.2(7) 8_645 11_556 ?
O6W Na1 Na2 79.7(7) 11_556 11_556 ?
O7W Na1 Na2 100.4(6) . 11_556 ?
O7W Na1 Na2 42.1(5) 8_645 11_556 ?
O7W Na1 Na2 137.4(7) 11_556 11_556 ?
O6W Na1 Na2 46.2(7) . 8_645 ?
O6W Na1 Na2 79.7(7) 8_645 8_645 ?
O6W Na1 Na2 130.9(9) 11_556 8_645 ?
O7W Na1 Na2 42.1(5) . 8_645 ?
O7W Na1 Na2 137.4(7) 8_645 8_645 ?
O7W Na1 Na2 100.4(6) 11_556 8_645 ?
Na2 Na1 Na2 118.64(16) 11_556 8_645 ?
O6W Na1 Na2 79.7(7) . . ?
O6W Na1 Na2 130.9(9) 8_645 . ?
O6W Na1 Na2 46.2(7) 11_556 . ?
O7W Na1 Na2 137.4(7) . . ?
O7W Na1 Na2 100.5(6) 8_645 . ?
O7W Na1 Na2 42.1(5) 11_556 . ?
Na2 Na1 Na2 118.64(16) 11_556 . ?
Na2 Na1 Na2 118.64(16) 8_645 . ?
O4W Na2 O3W 88(2) . . ?
O4W Na2 O1 93.3(19) . . ?
O3W Na2 O1 87.5(15) . . ?
O4W Na2 O5W 91(2) . . ?
O3W Na2 O5W 84(2) . . ?
O1 Na2 O5W 170(2) . . ?
O4W Na2 O7W 175(2) . 11_556 ?
O3W Na2 O7W 96.6(16) . 11_556 ?
O1 Na2 O7W 86.9(9) . 11_556 ?
O5W Na2 O7W 90.0(16) . 11_556 ?
O4W Na2 O6W 94.1(18) . 11_556 ?
O3W Na2 O6W 168.9(16) . 11_556 ?
O1 Na2 O6W 103.2(13) . 11_556 ?
O5W Na2 O6W 85.6(19) . 11_556 ?
O7W Na2 O6W 80.9(10) 11_556 11_556 ?
O4W Na2 Na1 134.6(18) . . ?
O3W Na2 Na1 134.1(16) . . ?
O1 Na2 Na1 102.2(10) . . ?
O5W Na2 Na1 81.4(18) . . ?
O7W Na2 Na1 40.6(6) 11_556 . ?
O6W Na2 Na1 40.9(6) 11_556 . ?
O1W Na3 O1W 91.4(6) . 8_645 ?
O1W Na3 O1W 91.4(6) . 11_556 ?
O1W Na3 O1W 91.4(6) 8_645 11_556 ?
O1W Na3 O2W 91.6(5) . 11_556 ?
O1W Na3 O2W 176.5(8) 8_645 11_556 ?
O1W Na3 O2W 90.4(5) 11_556 11_556 ?
O1W Na3 O2W 176.5(8) . 8_645 ?
O1W Na3 O2W 90.4(5) 8_645 8_645 ?
O1W Na3 O2W 91.6(5) 11_556 8_645 ?
O2W Na3 O2W 86.6(7) 11_556 8_645 ?
O1W Na3 O2W 90.3(5) . . ?
O1W Na3 O2W 91.6(5) 8_645 . ?
O1W Na3 O2W 176.5(8) 11_556 . ?
O2W Na3 O2W 86.6(7) 11_556 . ?
O2W Na3 O2W 86.6(7) 8_645 . ?
C3 O1 Na2 131(3) . . ?
Na1 O6W Na2 92.9(9) . 8_645 ?
Na1 O7W Na2 97.3(9) . 8_645 ?
C1 S1 Co1 100.9(8) . . ?
C1 S1 Au1 106.9(10) . . ?
Co1 S1 Au1 115.1(3) . . ?
C6 S2 Co1 99.1(7) . . ?
C6 S2 Au2 110.2(7) . 16_446 ?
Co1 S2 Au2 114.9(3) . 16_446 ?
C11 S3 Co1 102.0(8) . . ?
C11 S3 Au2 105.6(7) . . ?
Co1 S3 Au2 115.2(3) . . ?

loop_
_geom_bond_atom_site_label_1
_geom_bond_atom_site_label_2
_geom_bond_distance
_geom_bond_site_symmetry_2
_geom_bond_publ_flag
C1 C5 1.52(4) . ?
C1 C2 1.55(3) . ?
C1 C4 1.62(4) . ?
C1 S1 1.89(3) . ?
C2 N1 1.48(3) . ?
C2 C3 1.60(4) . ?
C2 H2 1.0000 . ?
C3 O1 1.10(5) . ?
C3 O2 1.43(4) . ?
C4 H4A 0.9800 . ?
C4 H4B 0.9800 . ?
C4 H4C 0.9800 . ?
C5 H5A 0.9800 . ?
C5 H5B 0.9800 . ?
C5 H5C 0.9800 . ?
C6 C7 1.42(3) . ?
C6 C9 1.46(3) . ?
C6 C10 1.50(3) . ?
C6 S2 1.92(2) . ?
C7 N2 1.50(3) . ?
C7 C8 1.51(3) . ?
C7 H7 1.0000 . ?
C8 O3 1.20(3) . ?
C8 O4 1.29(3) . ?
C9 H9A 0.9800 . ?
C9 H9B 0.9800 . ?
C9 H9C 0.9800 . ?
C10 H10A 0.9800 . ?
C10 H10B 0.9800 . ?
C10 H10C 0.9800 . ?
C11 C15 1.38(3) . ?
C11 C14 1.52(3) . ?
C11 C12 1.63(3) . ?
C11 S3 1.94(3) . ?
C12 N3 1.44(3) . ?
C12 C13 1.50(3) . ?
C12 H12 1.0000 . ?
C13 O5 1.22(3) . ?
C13 O6 1.23(3) . ?
C14 H14A 0.9800 . ?
C14 H14B 0.9800 . ?
C14 H14C 0.9800 . ?
C15 H15A 0.9800 . ?
C15 H15B 0.9800 . ?
C15 H15C 0.9800 . ?
Au1 S1 2.282(6) 16_446 ?
Au1 S1 2.282(6) . ?
Au1 Au2 2.9938(18) 16_446 ?
Au1 Au2 2.9938(18) . ?
Au2 S2 2.278(6) 16_446 ?
Au2 S3 2.290(6) . ?
Au2 Au2 2.982(2) 16_446 ?
Co1 N2 1.927(17) . ?
Co1 N1 2.014(16) . ?
Co1 N3 2.05(2) . ?
Co1 S1 2.256(7) . ?
Co1 S3 2.257(6) . ?
Co1 S2 2.258(7) . ?
N1 H1A 0.9100 . ?
N1 H1B 0.9100 . ?
N2 H2A 0.9100 . ?
N2 H2B 0.9100 . ?
N3 H3A 0.9100 . ?
N3 H3B 0.9100 . ?
Na1 O6W 2.43(2) . ?
Na1 O6W 2.43(2) 8_645 ?
Na1 O6W 2.43(2) 11_556 ?
Na1 O7W 2.44(2) . ?
Na1 O7W 2.44(2) 8_645 ?
Na1 O7W 2.44(2) 11_556 ?
Na1 Na2 3.71(3) 11_556 ?
Na1 Na2 3.71(3) 8_645 ?
Na1 Na2 3.71(3) . ?
Na2 O4W 2.36(3) . ?
Na2 O3W 2.36(3) . ?
Na2 O1 2.40(2) . ?
Na2 O5W 2.41(3) . ?
Na2 O7W 2.51(3) 11_556 ?
Na2 O6W 2.68(4) 11_556 ?
Na3 O1W 2.416(17) . ?
Na3 O1W 2.416(17) 8_645 ?
Na3 O1W 2.416(17) 11_556 ?
Na3 O2W 2.44(2) 11_556 ?
Na3 O2W 2.44(2) 8_645 ?
Na3 O2W 2.44(2) . ?

loop_
_geom_torsion_atom_site_label_1
_geom_torsion_atom_site_label_2
_geom_torsion_atom_site_label_3
_geom_torsion_atom_site_label_4
_geom_torsion
_geom_torsion_site_symmetry_1
_geom_torsion_site_symmetry_2
_geom_torsion_site_symmetry_3
_geom_torsion_site_symmetry_4
_geom_torsion_publ_flag
C5 C1 C2 N1 -70(2) . . . . ?
C4 C1 C2 N1 164(2) . . . . ?
S1 C1 C2 N1 54(2) . . . . ?
C5 C1 C2 C3 48(3) . . . . ?
C4 C1 C2 C3 -79(3) . . . . ?
S1 C1 C2 C3 172(2) . . . . ?
N1 C2 C3 O1 30(4) . . . . ?
C1 C2 C3 O1 -90(4) . . . . ?
N1 C2 C3 O2 -152.3(18) . . . . ?
C1 C2 C3 O2 88(3) . . . . ?
C9 C6 C7 N2 -70(2) . . . . ?
C10 C6 C7 N2 165.1(19) . . . . ?
S2 C6 C7 N2 52.1(19) . . . . ?
C9 C6 C7 C8 61(3) . . . . ?
C10 C6 C7 C8 -63(3) . . . . ?
S2 C6 C7 C8 -176.5(16) . . . . ?
C6 C7 C8 O3 85(3) . . . . ?
N2 C7 C8 O3 -146(2) . . . . ?
C6 C7 C8 O4 -92(2) . . . . ?
N2 C7 C8 O4 38(3) . . . . ?
C15 C11 C12 N3 171(2) . . . . ?
C14 C11 C12 N3 -58(3) . . . . ?
S3 C11 C12 N3 58.0(19) . . . . ?
C15 C11 C12 C13 -66(3) . . . . ?
C14 C11 C12 C13 65(3) . . . . ?
S3 C11 C12 C13 -179.1(18) . . . . ?
N3 C12 C13 O5 -171(2) . . . . ?
C11 C12 C13 O5 67(3) . . . . ?
N3 C12 C13 O6 17(3) . . . . ?
C11 C12 C13 O6 -105(3) . . . . ?
C1 C2 N1 Co1 -52(2) . . . . ?
C3 C2 N1 Co1 -175.4(17) . . . . ?
C6 C7 N2 Co1 -52(2) . . . . ?
C8 C7 N2 Co1 177.1(15) . . . . ?
C13 C12 N3 Co1 -179.2(15) . . . . ?
C11 C12 N3 Co1 -58(2) . . . . ?
O2 C3 O1 Na2 30(6) . . . . ?
C2 C3 O1 Na2 -152(2) . . . . ?
C5 C1 S1 Co1 89.6(19) . . . . ?
C2 C1 S1 Co1 -34.4(18) . . . . ?
C4 C1 S1 Co1 -146.3(17) . . . . ?
C5 C1 S1 Au1 -31(2) . . . . ?
C2 C1 S1 Au1 -155.2(14) . . . . ?
C4 C1 S1 Au1 93.0(19) . . . . ?
